data_4103152
loop_
_publ_author_name
'Andrea De\'ak'
'T\"unde Tunyogi'
'Zolt\'an K\'aroly'
'Szilvia Kl\'ebert'
'G\'abor P\'alink\'as'

_publ_contact_author_address
; Chemical Research Center of the Hungarian Academy of Sciences,
  Institute of Structural Chemistry,
  Supramolecular Laboratory,
  H-1525 Budapest,
  P.O.Box 17,
  Hungary
;
_publ_contact_author_email deak@chemres.hu
_publ_contact_author_fax 00-36-1-438-1143
_publ_contact_author_name 'Andrea De\'ak'
_publ_contact_author_phone 00-36-1-438-1161/327
_publ_section_title
;
 Guest Escape and Uptake in Nonporous Crystals of a Gold(I) Macrocycle
;
_journal_name_full 'Journal of the American Chemical Society'
_journal_page_first 13627
_journal_page_last 13629
_journal_paper_doi 10.1021/ja105458e
_journal_volume 132
_journal_year 2010
_chemical_formula_moiety 'C52 H44 Au2 P4, 2(N O3)'
_chemical_formula_sum 'C52 H44 Au2 N2 O6 P4'
_chemical_formula_weight 1310.71
_chemical_name_systematic
;
 ?
;
_space_group_IT_number 2
_symmetry_cell_setting triclinic
_symmetry_space_group_name_Hall '-P 1'
_symmetry_space_group_name_H-M 'P -1'
_atom_sites_solution_hydrogens geom
_atom_sites_solution_primary direct
_atom_sites_solution_secondary difmap
_cell_angle_alpha 98.638(8)
_cell_angle_beta 101.042(7)
_cell_angle_gamma 90.974(8)
_cell_formula_units_Z 2
_cell_length_a 10.1132(18)
_cell_length_b 12.053(2)
_cell_length_c 19.880(4)
_cell_measurement_reflns_used 69461
_cell_measurement_temperature 295(2)
_cell_measurement_theta_max 27.59
_cell_measurement_theta_min 3.02
_cell_volume 2348.8(7)
_computing_cell_refinement 'CrystalClear (Rigaku/MSC Inc., 2005)'
_computing_data_collection 'CrystalClear (Rigaku/MSC Inc., 2005)'
_computing_data_reduction 'CrystalClear (Rigaku/MSC Inc., 2005)'
_computing_molecular_graphics 'PLATON (Spek, 2003)'
_computing_publication_material 'WinGX (Farrugia, 1999), PLATON (Spek, 2003)'
_computing_structure_refinement 'SHELXL-97 (Sheldrick, 1997)'
_computing_structure_solution 'SIR92 (Altomare <i>et al.</i>, 1994)'
_diffrn_ambient_temperature 295(2)
_diffrn_measured_fraction_theta_full 0.999
_diffrn_measured_fraction_theta_max 0.999
_diffrn_measurement_device_type 'R Axis Rapid'
_diffrn_measurement_method 'phi and omega scans'
_diffrn_radiation_monochromator graphite
_diffrn_radiation_source 'fine-focus sealed tube'
_diffrn_radiation_type MoK\a
_diffrn_radiation_wavelength 0.71070
_diffrn_reflns_av_R_equivalents 0.0776
_diffrn_reflns_av_sigmaI/netI 0.0500
_diffrn_reflns_limit_h_max 13
_diffrn_reflns_limit_h_min -13
_diffrn_reflns_limit_k_max 15
_diffrn_reflns_limit_k_min -15
_diffrn_reflns_limit_l_max 25
_diffrn_reflns_limit_l_min -25
_diffrn_reflns_number 81283
_diffrn_reflns_theta_full 27.48
_diffrn_reflns_theta_max 27.48
_diffrn_reflns_theta_min 3.02
_exptl_absorpt_coefficient_mu 6.429
_exptl_absorpt_correction_T_max 0.4887
_exptl_absorpt_correction_T_min 0.0735
_exptl_absorpt_correction_type multi-scan
_exptl_absorpt_process_details 'CrystalClear (Rigaku/MSC, 2005)'
_exptl_crystal_colour colorless
_exptl_crystal_density_diffrn 1.853
_exptl_crystal_density_method 'not measured'
_exptl_crystal_description plate
_exptl_crystal_F_000 1272
_exptl_crystal_size_max 0.85
_exptl_crystal_size_mid 0.19
_exptl_crystal_size_min 0.13
_refine_diff_density_max 2.759
_refine_diff_density_min -1.670
_refine_diff_density_rms 0.166
_refine_ls_extinction_method none
_refine_ls_goodness_of_fit_ref 1.063
_refine_ls_hydrogen_treatment constr
_refine_ls_matrix_type full
_refine_ls_number_parameters 633
_refine_ls_number_reflns 10763
_refine_ls_number_restraints 0
_refine_ls_restrained_S_all 1.063
_refine_ls_R_factor_all 0.0568
_refine_ls_R_factor_gt 0.0469
_refine_ls_shift/su_max 0.003
_refine_ls_shift/su_mean 0.000
_refine_ls_structure_factor_coef Fsqd
_refine_ls_weighting_details 'calc w=1/[\s^2^(Fo^2^)+(0.0000P)^2^+14.7589P] where P=(Fo^2^+2Fc^2^)/3'
_refine_ls_weighting_scheme calc
_refine_ls_wR_factor_gt 0.0806
_refine_ls_wR_factor_ref 0.0843
_reflns_number_gt 9060
_reflns_number_total 10763
_reflns_threshold_expression >2sigma(I)
_cod_data_source_file ja105458e_si_002_4.cif
_cod_data_source_block complex1RT
_cod_original_cell_volume 2348.7(8)
_cod_database_code 4103152

loop_
_symmetry_equiv_pos_as_xyz
'x, y, z'
'-x, -y, -z'

loop_
_atom_site_label
_atom_site_type_symbol
_atom_site_fract_x
_atom_site_fract_y
_atom_site_fract_z
_atom_site_U_iso_or_equiv
_atom_site_adp_type
_atom_site_occupancy
_atom_site_symmetry_multiplicity
_atom_site_calc_flag
_atom_site_refinement_flags
_atom_site_disorder_assembly
_atom_site_disorder_group
Au1 Au 0.19281(2) 0.202112(17) 0.218700(11) 0.02187(6) Uani 1 1 d . . .
Au21 Au 0.2393(3) 0.3632(5) 0.3439(2) 0.0260(4) Uani 0.68(2) 1 d P A 1
Au22 Au 0.2466(5) 0.3835(5) 0.3350(3) 0.0206(5) Uani 0.32(2) 1 d P A 2
P1 P -0.01960(15) 0.13352(12) 0.22105(7) 0.0231(3) Uani 1 1 d . A .
P2 P 0.09359(18) 0.27565(13) 0.38992(7) 0.0303(3) Uani 1 1 d . . .
P3 P 0.38131(14) 0.22605(12) 0.17186(7) 0.0221(3) Uani 1 1 d . A .
P4 P 0.37033(15) 0.47715(14) 0.28760(8) 0.0320(4) Uani 1 1 d . . .
C1 C -0.1201(6) 0.2099(5) 0.2762(3) 0.0264(12) Uani 1 1 d . . .
H1 H -0.2120 0.2105 0.2582 0.032 Uiso 1 1 calc R A .
C2 C -0.0770(6) 0.2656(5) 0.3401(3) 0.0276(12) Uani 1 1 d . A .
H2 H -0.1414 0.3032 0.3614 0.033 Uiso 1 1 calc R . .
C1A C -0.1106(5) 0.1387(5) 0.1334(3) 0.0250(12) Uani 1 1 d . . .
C2A C -0.1594(6) 0.2403(5) 0.1168(3) 0.0283(12) Uani 1 1 d . A .
H2A H -0.1554 0.3020 0.1515 0.034 Uiso 1 1 calc R . .
C3A C -0.2138(6) 0.2496(6) 0.0488(3) 0.0338(14) Uani 1 1 d . . .
H3A H -0.2467 0.3177 0.0378 0.041 Uiso 1 1 calc R A .
C4A C -0.2197(7) 0.1583(6) -0.0033(3) 0.0406(16) Uani 1 1 d . A .
H4A H -0.2560 0.1648 -0.0491 0.049 Uiso 1 1 calc R . .
C5A C -0.1713(7) 0.0577(6) 0.0133(3) 0.0425(17) Uani 1 1 d . . .
H5A H -0.1753 -0.0037 -0.0216 0.051 Uiso 1 1 calc R A .
C6A C -0.1176(6) 0.0467(5) 0.0803(3) 0.0346(14) Uani 1 1 d . A .
H6A H -0.0857 -0.0218 0.0908 0.041 Uiso 1 1 calc R . .
C1B C -0.0259(6) -0.0120(5) 0.2328(3) 0.0260(12) Uani 1 1 d . . .
C2B C 0.0793(6) -0.0785(5) 0.2204(3) 0.0346(14) Uani 1 1 d . A .
H2B H 0.1546 -0.0472 0.2085 0.042 Uiso 1 1 calc R . .
C3B C 0.0728(7) -0.1925(5) 0.2255(4) 0.0411(16) Uani 1 1 d . . .
H3B H 0.1436 -0.2375 0.2172 0.049 Uiso 1 1 calc R A .
C4B C -0.0388(7) -0.2377(5) 0.2430(4) 0.0413(16) Uani 1 1 d . A .
H4B H -0.0437 -0.3138 0.2460 0.050 Uiso 1 1 calc R . .
C5B C -0.1439(7) -0.1719(6) 0.2561(4) 0.0460(18) Uani 1 1 d . . .
H5B H -0.2185 -0.2035 0.2684 0.055 Uiso 1 1 calc R A .
C6B C -0.1383(7) -0.0581(5) 0.2508(4) 0.0377(15) Uani 1 1 d . A .
H6B H -0.2092 -0.0134 0.2593 0.045 Uiso 1 1 calc R . .
C1C C 0.1363(10) 0.1318(6) 0.3968(3) 0.056(2) Uani 1 1 d . A .
C2C C 0.2642(10) 0.0992(8) 0.3879(4) 0.072(3) Uani 1 1 d . . .
H2C H 0.3255 0.1486 0.3770 0.087 Uiso 1 1 calc R A .
C3C C 0.2965(16) -0.0115(10) 0.3961(5) 0.117(6) Uani 1 1 d . A .
H3C H 0.3808 -0.0358 0.3899 0.140 Uiso 1 1 calc R . .
C4C C 0.209(2) -0.0840(11) 0.4128(6) 0.155(10) Uani 1 1 d . . .
H4C H 0.2339 -0.1562 0.4190 0.186 Uiso 1 1 calc R A .
C5C C 0.0829(18) -0.0503(7) 0.4206(4) 0.114(6) Uani 1 1 d . A .
H5C H 0.0223 -0.1006 0.4314 0.136 Uiso 1 1 calc R . .
C6C C 0.0448(12) 0.0581(6) 0.4126(4) 0.075(3) Uani 1 1 d . . .
H6C H -0.0407 0.0805 0.4178 0.090 Uiso 1 1 calc R A .
C1D C 0.0793(8) 0.3417(5) 0.4762(3) 0.0443(18) Uani 1 1 d . A .
C2D C -0.0309(10) 0.3189(6) 0.5058(4) 0.059(2) Uani 1 1 d . . .
H2D H -0.1049 0.2744 0.4802 0.071 Uiso 1 1 calc R A .
C3D C -0.0269(14) 0.3646(7) 0.5748(4) 0.089(4) Uani 1 1 d . A .
H3D H -0.0991 0.3499 0.5954 0.106 Uiso 1 1 calc R . .
C4D C 0.0815(17) 0.4311(8) 0.6132(4) 0.108(6) Uani 1 1 d . . .
H4D H 0.0825 0.4604 0.6593 0.130 Uiso 1 1 calc R A .
C5D C 0.1856(13) 0.4535(7) 0.5838(4) 0.085(4) Uani 1 1 d . A .
H5D H 0.2577 0.4996 0.6099 0.102 Uiso 1 1 calc R . .
C6D C 0.1885(10) 0.4095(6) 0.5156(4) 0.058(2) Uani 1 1 d . . .
H6D H 0.2622 0.4251 0.4963 0.070 Uiso 1 1 calc R A .
C3 C 0.5193(5) 0.3231(4) 0.2152(3) 0.0218(11) Uani 1 1 d . . .
H3 H 0.6034 0.3053 0.2054 0.026 Uiso 1 1 calc R A .
C4 C 0.5164(6) 0.4157(5) 0.2591(3) 0.0256(12) Uani 1 1 d . A .
H4 H 0.5988 0.4543 0.2776 0.031 Uiso 1 1 calc R . .
C1E C 0.4539(5) 0.0888(5) 0.1601(3) 0.0249(12) Uani 1 1 d . . .
C2E C 0.5181(6) 0.0526(5) 0.1053(3) 0.0292(13) Uani 1 1 d . A .
H2E H 0.5303 0.1008 0.0743 0.035 Uiso 1 1 calc R . .
C3E C 0.5637(6) -0.0551(5) 0.0968(3) 0.0351(14) Uani 1 1 d . . .
H3E H 0.6071 -0.0789 0.0603 0.042 Uiso 1 1 calc R A .
C4E C 0.5455(6) -0.1269(5) 0.1419(3) 0.0336(14) Uani 1 1 d . A .
H4E H 0.5751 -0.1997 0.1355 0.040 Uiso 1 1 calc R . .
C5E C 0.4833(7) -0.0915(5) 0.1967(3) 0.0379(15) Uani 1 1 d . . .
H5E H 0.4717 -0.1404 0.2273 0.045 Uiso 1 1 calc R A .
C6E C 0.4384(6) 0.0152(5) 0.2064(3) 0.0344(14) Uani 1 1 d . A .
H6E H 0.3975 0.0387 0.2439 0.041 Uiso 1 1 calc R . .
C1F C 0.3284(6) 0.2638(4) 0.0862(3) 0.0241(11) Uani 1 1 d . . .
C2F C 0.4164(6) 0.3180(5) 0.0549(3) 0.0275(12) Uani 1 1 d . A .
H2F H 0.5044 0.3376 0.0783 0.033 Uiso 1 1 calc R . .
C3F C 0.3728(6) 0.3427(5) -0.0115(3) 0.0315(13) Uani 1 1 d . . .
H3F H 0.4313 0.3801 -0.0323 0.038 Uiso 1 1 calc R A .
C4F C 0.2424(6) 0.3120(5) -0.0469(3) 0.0314(13) Uani 1 1 d . A .
H4F H 0.2144 0.3269 -0.0919 0.038 Uiso 1 1 calc R . .
C5F C 0.1544(6) 0.2594(5) -0.0155(3) 0.0325(14) Uani 1 1 d . . .
H5F H 0.0669 0.2391 -0.0392 0.039 Uiso 1 1 calc R A .
C6F C 0.1958(6) 0.2368(5) 0.0509(3) 0.0288(13) Uani 1 1 d . A .
H6F H 0.1352 0.2034 0.0724 0.035 Uiso 1 1 calc R . .
C1G C 0.2722(6) 0.5147(5) 0.2083(3) 0.0310(13) Uani 1 1 d . A .
C2G C 0.1312(6) 0.4962(5) 0.1934(3) 0.0353(15) Uani 1 1 d . . .
H2G H 0.0876 0.4692 0.2252 0.042 Uiso 1 1 calc R A .
C3G C 0.0579(6) 0.5185(5) 0.1309(4) 0.0400(16) Uani 1 1 d . A .
H3G H -0.0351 0.5044 0.1204 0.048 Uiso 1 1 calc R . .
C4G C 0.1208(7) 0.5611(5) 0.0842(4) 0.0432(17) Uani 1 1 d . . .
H4G H 0.0707 0.5777 0.0429 0.052 Uiso 1 1 calc R A .
C5G C 0.2598(7) 0.5791(6) 0.0992(4) 0.0405(16) Uani 1 1 d . A .
H5G H 0.3027 0.6073 0.0675 0.049 Uiso 1 1 calc R . .
C6G C 0.3355(6) 0.5557(5) 0.1607(3) 0.0366(15) Uani 1 1 d . . .
H6G H 0.4288 0.5676 0.1700 0.044 Uiso 1 1 calc R A .
C1H C 0.4422(6) 0.6044(6) 0.3450(3) 0.0380(16) Uani 1 1 d . A .
C2H C 0.5192(8) 0.6823(6) 0.3241(4) 0.0458(18) Uani 1 1 d . . .
H2H H 0.5330 0.6721 0.2787 0.055 Uiso 1 1 calc R A .
C3H C 0.5771(8) 0.7768(6) 0.3704(4) 0.0512(19) Uani 1 1 d . A .
H3H H 0.6284 0.8296 0.3556 0.061 Uiso 1 1 calc R . .
C4H C 0.5587(7) 0.7921(7) 0.4370(4) 0.059(2) Uani 1 1 d . . .
H4H H 0.5977 0.8550 0.4678 0.070 Uiso 1 1 calc R A .
C5H C 0.4835(9) 0.7154(9) 0.4584(5) 0.089(4) Uani 1 1 d . A .
H5H H 0.4707 0.7260 0.5040 0.107 Uiso 1 1 calc R . .
C6H C 0.4256(8) 0.6217(8) 0.4131(4) 0.073(3) Uani 1 1 d . . .
H6H H 0.3747 0.5694 0.4285 0.087 Uiso 1 1 calc R A .
N1 N 0.7225(5) 0.5226(4) 0.1785(3) 0.0379(13) Uani 1 1 d . . .
O1 O 0.6945(5) 0.4741(4) 0.1171(3) 0.0463(12) Uani 1 1 d . . .
O2 O 0.6693(5) 0.6118(4) 0.1960(3) 0.0522(14) Uani 1 1 d . . .
O3 O 0.8061(5) 0.4803(4) 0.2214(2) 0.0432(11) Uani 1 1 d . . .
N2 N 0.5920(7) 0.2328(8) 0.3734(4) 0.059(2) Uani 1 1 d . . .
O41 O 0.6293(13) 0.3221(10) 0.3931(5) 0.054(3) Uani 0.558(14) 1 d P B 1
O51 O 0.6687(12) 0.1490(11) 0.3800(9) 0.080(5) Uani 0.558(14) 1 d P B 1
O61 O 0.4687(11) 0.2053(9) 0.3430(6) 0.053(3) Uani 0.558(14) 1 d P B 1
O42 O 0.5259(15) 0.3375(13) 0.3944(6) 0.061(5) Uani 0.442(14) 1 d P B 2
O52 O 0.7006(13) 0.244(2) 0.4240(9) 0.098(9) Uani 0.442(14) 1 d P B 2
O62 O 0.5607(19) 0.1791(13) 0.3247(8) 0.070(6) Uani 0.442(14) 1 d P B 2

loop_
_atom_site_aniso_label
_atom_site_aniso_U_11
_atom_site_aniso_U_22
_atom_site_aniso_U_33
_atom_site_aniso_U_23
_atom_site_aniso_U_13
_atom_site_aniso_U_12
Au1 0.02097(11) 0.02071(11) 0.02434(11) 0.00211(7) 0.00681(8) -0.00144(8)
Au21 0.0259(3) 0.0321(10) 0.0196(6) 0.0018(5) 0.0056(3) -0.0037(5)
Au22 0.0265(7) 0.0192(11) 0.0192(9) 0.0080(6) 0.0086(6) -0.0032(6)
P1 0.0240(7) 0.0196(7) 0.0261(7) 0.0014(5) 0.0080(6) -0.0010(6)
P2 0.0449(9) 0.0280(8) 0.0174(7) 0.0040(5) 0.0038(6) 0.0102(7)
P3 0.0210(7) 0.0224(7) 0.0235(7) 0.0036(5) 0.0064(5) -0.0017(5)
P4 0.0216(8) 0.0389(9) 0.0299(8) -0.0091(6) 0.0030(6) 0.0011(7)
C1 0.024(3) 0.027(3) 0.031(3) 0.006(2) 0.009(2) 0.003(2)
C2 0.033(3) 0.026(3) 0.028(3) 0.008(2) 0.014(2) 0.002(2)
C1A 0.019(3) 0.028(3) 0.027(3) 0.000(2) 0.006(2) -0.003(2)
C2A 0.027(3) 0.029(3) 0.029(3) 0.000(2) 0.009(2) -0.002(2)
C3A 0.031(3) 0.044(4) 0.027(3) 0.005(3) 0.007(3) -0.001(3)
C4A 0.033(4) 0.058(5) 0.027(3) 0.001(3) 0.002(3) -0.003(3)
C5A 0.055(4) 0.043(4) 0.026(3) -0.010(3) 0.013(3) -0.013(3)
C6A 0.039(4) 0.027(3) 0.036(4) -0.002(2) 0.010(3) -0.006(3)
C1B 0.027(3) 0.019(3) 0.031(3) -0.001(2) 0.007(2) -0.005(2)
C2B 0.030(3) 0.023(3) 0.052(4) 0.006(3) 0.011(3) 0.001(3)
C3B 0.037(4) 0.025(3) 0.060(5) 0.005(3) 0.009(3) 0.004(3)
C4B 0.049(4) 0.022(3) 0.050(4) 0.004(3) 0.007(3) -0.007(3)
C5B 0.043(4) 0.033(4) 0.066(5) 0.006(3) 0.022(4) -0.012(3)
C6B 0.034(4) 0.028(3) 0.053(4) 0.002(3) 0.016(3) -0.001(3)
C1C 0.103(7) 0.037(4) 0.018(3) -0.002(3) -0.007(4) 0.033(4)
C2C 0.107(7) 0.067(6) 0.029(4) -0.009(4) -0.012(4) 0.051(5)
C3C 0.194(15) 0.088(8) 0.045(6) -0.011(5) -0.028(7) 0.109(10)
C4C 0.33(3) 0.063(8) 0.045(6) 0.003(5) -0.021(10) 0.111(13)
C5C 0.270(18) 0.029(5) 0.038(5) 0.013(4) 0.012(7) 0.030(8)
C6C 0.169(10) 0.027(4) 0.030(4) 0.011(3) 0.015(5) 0.019(5)
C1D 0.083(6) 0.026(3) 0.021(3) 0.003(2) 0.003(3) 0.022(3)
C2D 0.120(8) 0.042(4) 0.025(3) 0.017(3) 0.029(4) 0.027(5)
C3D 0.205(13) 0.045(5) 0.037(5) 0.022(4) 0.060(7) 0.060(7)
C4D 0.261(17) 0.048(6) 0.017(4) 0.006(4) 0.024(7) 0.073(8)
C5D 0.163(11) 0.048(5) 0.024(4) -0.008(3) -0.028(5) 0.049(6)
C6D 0.100(7) 0.035(4) 0.029(4) -0.003(3) -0.013(4) 0.026(4)
C3 0.019(3) 0.023(3) 0.026(3) 0.009(2) 0.005(2) 0.001(2)
C4 0.020(3) 0.028(3) 0.027(3) 0.004(2) 0.003(2) -0.001(2)
C1E 0.018(3) 0.025(3) 0.030(3) 0.002(2) 0.005(2) 0.000(2)
C2E 0.033(3) 0.020(3) 0.036(3) 0.005(2) 0.012(3) -0.002(2)
C3E 0.034(3) 0.038(4) 0.033(3) 0.001(3) 0.011(3) 0.003(3)
C4E 0.033(3) 0.026(3) 0.042(4) 0.006(2) 0.008(3) 0.010(3)
C5E 0.049(4) 0.028(3) 0.042(4) 0.014(3) 0.014(3) 0.006(3)
C6E 0.038(4) 0.037(4) 0.033(3) 0.011(3) 0.015(3) 0.003(3)
C1F 0.023(3) 0.021(3) 0.028(3) 0.004(2) 0.003(2) 0.002(2)
C2F 0.026(3) 0.024(3) 0.032(3) 0.004(2) 0.004(2) -0.001(2)
C3F 0.037(3) 0.030(3) 0.029(3) 0.004(2) 0.011(3) -0.002(3)
C4F 0.039(4) 0.031(3) 0.025(3) 0.004(2) 0.006(3) 0.007(3)
C5F 0.029(3) 0.032(3) 0.032(3) -0.001(2) 0.000(3) 0.005(3)
C6F 0.030(3) 0.026(3) 0.032(3) 0.004(2) 0.009(2) -0.001(2)
C1G 0.024(3) 0.027(3) 0.037(3) -0.007(2) 0.001(2) 0.007(2)
C2G 0.024(3) 0.028(3) 0.048(4) -0.007(3) 0.002(3) 0.004(2)
C3G 0.024(3) 0.027(3) 0.059(4) -0.006(3) -0.007(3) 0.006(3)
C4G 0.039(4) 0.032(4) 0.049(4) -0.003(3) -0.009(3) 0.008(3)
C5G 0.037(4) 0.038(4) 0.043(4) 0.003(3) 0.004(3) 0.009(3)
C6G 0.024(3) 0.037(4) 0.045(4) -0.001(3) 0.002(3) 0.006(3)
C1H 0.021(3) 0.044(4) 0.038(4) -0.015(3) -0.003(3) 0.005(3)
C2H 0.063(5) 0.030(4) 0.035(4) -0.005(3) -0.003(3) -0.002(3)
C3H 0.058(5) 0.034(4) 0.052(5) -0.009(3) -0.002(4) 0.000(3)
C4H 0.037(4) 0.061(5) 0.058(5) -0.035(4) -0.007(4) 0.002(4)
C5H 0.066(6) 0.118(9) 0.067(6) -0.061(6) 0.033(5) -0.033(6)
C6H 0.050(5) 0.096(7) 0.060(5) -0.048(5) 0.030(4) -0.033(5)
N1 0.027(3) 0.028(3) 0.056(4) 0.008(2) 0.003(3) -0.011(2)
O1 0.052(3) 0.035(3) 0.046(3) 0.008(2) -0.007(2) -0.004(2)
O2 0.041(3) 0.025(3) 0.091(4) 0.002(2) 0.020(3) 0.001(2)
O3 0.039(3) 0.042(3) 0.042(3) 0.004(2) -0.004(2) -0.001(2)
N2 0.043(4) 0.095(7) 0.047(5) 0.035(4) 0.016(4) -0.013(5)
O41 0.051(8) 0.072(8) 0.035(5) 0.000(5) 0.007(5) -0.008(6)
O51 0.036(6) 0.069(9) 0.147(15) 0.038(9) 0.029(8) 0.012(6)
O61 0.034(6) 0.057(7) 0.069(7) 0.012(5) 0.009(5) -0.003(5)
O42 0.045(9) 0.104(12) 0.037(7) 0.033(7) 0.002(6) -0.014(8)
O52 0.024(7) 0.21(3) 0.065(11) 0.049(13) 0.009(7) -0.007(10)
O62 0.087(14) 0.076(11) 0.044(9) 0.026(7) -0.004(8) -0.015(9)

loop_
_atom_type_symbol
_atom_type_description
_atom_type_scat_dispersion_real
_atom_type_scat_dispersion_imag
_atom_type_scat_source
C C 0.0033 0.0016 'International Tables Vol C Tables 4.2.6.8 and 6.1.1.4'
H H 0.0000 0.0000 'International Tables Vol C Tables 4.2.6.8 and 6.1.1.4'
N N 0.0061 0.0033 'International Tables Vol C Tables 4.2.6.8 and 6.1.1.4'
O O 0.0106 0.0060 'International Tables Vol C Tables 4.2.6.8 and 6.1.1.4'
P P 0.1023 0.0942 'International Tables Vol C Tables 4.2.6.8 and 6.1.1.4'
Au Au -2.0133 8.8022 'International Tables Vol C Tables 4.2.6.8 and 6.1.1.4'

loop_
_geom_angle_atom_site_label_1
_geom_angle_atom_site_label_2
_geom_angle_atom_site_label_3
_geom_angle
P1 Au1 P3 156.22(5)
P1 Au1 Au21 99.64(9)
P3 Au1 Au21 103.85(10)
P1 Au1 Au22 103.58(14)
P3 Au1 Au22 99.47(14)
Au21 Au1 Au22 6.69(6)
P2 Au21 P4 171.1(2)
P2 Au21 Au1 93.09(16)
P4 Au21 Au1 87.81(13)
P4 Au22 P2 178.2(3)
P4 Au22 Au1 93.5(2)
P2 Au22 Au1 86.63(18)
C1 P1 C1B 108.0(3)
C1 P1 C1A 104.5(3)
C1B P1 C1A 106.4(3)
C1 P1 Au1 120.22(19)
C1B P1 Au1 113.73(19)
C1A P1 Au1 102.53(18)
C2 P2 C1C 105.0(3)
C2 P2 C1D 104.7(3)
C1C P2 C1D 106.4(3)
C2 P2 Au21 113.8(2)
C1C P2 Au21 112.1(3)
C1D P2 Au21 114.1(3)
C2 P2 Au22 110.7(2)
C1C P2 Au22 115.6(3)
C1D P2 Au22 113.7(3)
Au21 P2 Au22 3.84(16)
C3 P3 C1F 106.0(2)
C3 P3 C1E 105.7(3)
C1F P3 C1E 106.9(3)
C3 P3 Au1 122.16(18)
C1F P3 Au1 108.80(19)
C1E P3 Au1 106.37(19)
C4 P4 C1H 102.7(3)
C4 P4 C1G 102.8(3)
C1H P4 C1G 109.2(3)
C4 P4 Au22 120.3(2)
C1H P4 Au22 111.4(3)
C1G P4 Au22 109.7(3)
C4 P4 Au21 117.3(2)
C1H P4 Au21 111.8(3)
C1G P4 Au21 112.3(2)
Au22 P4 Au21 3.28(17)
C2 C1 P1 127.0(5)
C2 C1 H1 116.5
P1 C1 H1 116.5
C1 C2 P2 126.8(5)
C1 C2 H2 116.6
P2 C2 H2 116.6
C2A C1A C6A 119.1(6)
C2A C1A P1 119.0(4)
C6A C1A P1 121.3(5)
C3A C2A C1A 120.0(5)
C3A C2A H2A 120.0
C1A C2A H2A 120.0
C2A C3A C4A 120.4(6)
C2A C3A H3A 119.8
C4A C3A H3A 119.8
C5A C4A C3A 119.5(6)
C5A C4A H4A 120.3
C3A C4A H4A 120.3
C6A C5A C4A 121.0(6)
C6A C5A H5A 119.5
C4A C5A H5A 119.5
C5A C6A C1A 120.1(6)
C5A C6A H6A 120.0
C1A C6A H6A 120.0
C2B C1B C6B 120.2(6)
C2B C1B P1 119.4(4)
C6B C1B P1 120.3(5)
C1B C2B C3B 120.2(6)
C1B C2B H2B 119.9
C3B C2B H2B 119.9
C4B C3B C2B 119.3(6)
C4B C3B H3B 120.3
C2B C3B H3B 120.3
C3B C4B C5B 121.0(6)
C3B C4B H4B 119.5
C5B C4B H4B 119.5
C4B C5B C6B 120.0(6)
C4B C5B H5B 120.0
C6B C5B H5B 120.0
C1B C6B C5B 119.3(6)
C1B C6B H6B 120.3
C5B C6B H6B 120.3
C6C C1C C2C 121.4(8)
C6C C1C P2 120.2(7)
C2C C1C P2 118.3(8)
C1C C2C C3C 117.2(12)
C1C C2C H2C 121.4
C3C C2C H2C 121.4
C4C C3C C2C 122.1(14)
C4C C3C H3C 119.0
C2C C3C H3C 119.0
C3C C4C C5C 119.7(10)
C3C C4C H4C 120.1
C5C C4C H4C 120.1
C4C C5C C6C 120.8(14)
C4C C5C H5C 119.6
C6C C5C H5C 119.6
C1C C6C C5C 118.8(11)
C1C C6C H6C 120.6
C5C C6C H6C 120.6
C6D C1D C2D 119.9(7)
C6D C1D P2 117.6(6)
C2D C1D P2 122.2(6)
C3D C2D C1D 118.1(9)
C3D C2D H2D 121.0
C1D C2D H2D 121.0
C4D C3D C2D 121.5(11)
C4D C3D H3D 119.3
C2D C3D H3D 119.3
C5D C4D C3D 119.7(8)
C5D C4D H4D 120.1
C3D C4D H4D 120.1
C4D C5D C6D 121.6(11)
C4D C5D H5D 119.2
C6D C5D H5D 119.2
C5D C6D C1D 119.1(10)
C5D C6D H6D 120.4
C1D C6D H6D 120.4
C4 C3 P3 128.2(4)
C4 C3 H3 115.9
P3 C3 H3 115.9
C3 C4 P4 127.6(4)
C3 C4 H4 116.2
P4 C4 H4 116.2
C2E C1E C6E 119.0(5)
C2E C1E P3 122.8(4)
C6E C1E P3 118.2(4)
C3E C2E C1E 119.9(6)
C3E C2E H2E 120.0
C1E C2E H2E 120.0
C4E C3E C2E 120.4(6)
C4E C3E H3E 119.8
C2E C3E H3E 119.8
C3E C4E C5E 120.0(6)
C3E C4E H4E 120.0
C5E C4E H4E 120.0
C6E C5E C4E 120.5(6)
C6E C5E H5E 119.7
C4E C5E H5E 119.7
C5E C6E C1E 120.1(6)
C5E C6E H6E 119.9
C1E C6E H6E 119.9
C2F C1F C6F 119.5(5)
C2F C1F P3 121.6(4)
C6F C1F P3 119.0(4)
C1F C2F C3F 119.7(5)
C1F C2F H2F 120.2
C3F C2F H2F 120.2
C4F C3F C2F 120.3(6)
C4F C3F H3F 119.8
C2F C3F H3F 119.8
C5F C4F C3F 120.0(6)
C5F C4F H4F 120.0
C3F C4F H4F 120.0
C6F C5F C4F 120.2(6)
C6F C5F H5F 119.9
C4F C5F H5F 119.9
C5F C6F C1F 120.3(5)
C5F C6F H6F 119.9
C1F C6F H6F 119.9
C6G C1G C2G 119.6(6)
C6G C1G P4 120.6(5)
C2G C1G P4 119.7(5)
C3G C2G C1G 119.4(7)
C3G C2G H2G 120.3
C1G C2G H2G 120.3
C4G C3G C2G 120.8(6)
C4G C3G H3G 119.6
C2G C3G H3G 119.6
C3G C4G C5G 119.4(7)
C3G C4G H4G 120.3
C5G C4G H4G 120.3
C6G C5G C4G 120.9(7)
C6G C5G H5G 119.5
C4G C5G H5G 119.5
C1G C6G C5G 119.8(6)
C1G C6G H6G 120.1
C5G C6G H6G 120.1
C2H C1H C6H 118.1(6)
C2H C1H P4 122.1(5)
C6H C1H P4 119.7(6)
C1H C2H C3H 120.5(7)
C1H C2H H2H 119.7
C3H C2H H2H 119.7
C4H C3H C2H 120.2(8)
C4H C3H H3H 119.9
C2H C3H H3H 119.9
C5H C4H C3H 119.8(7)
C5H C4H H4H 120.1
C3H C4H H4H 120.1
C4H C5H C6H 120.4(8)
C4H C5H H5H 119.8
C6H C5H H5H 119.8
C5H C6H C1H 121.0(9)
C5H C6H H6H 119.5
C1H C6H H6H 119.5
O2 N1 O1 120.1(6)
O2 N1 O3 121.2(6)
O1 N1 O3 118.7(6)
O62 N2 O41 138.5(12)
O62 N2 O51 77.3(14)
O41 N2 O51 122.6(11)
O62 N2 O61 54.4(11)
O41 N2 O61 122.8(11)
O51 N2 O61 114.5(12)
O62 N2 O52 135.6(17)
O41 N2 O52 65.8(13)
O51 N2 O52 61.0(11)
O61 N2 O52 157.3(10)
O62 N2 O42 124.0(13)
O41 N2 O42 46.1(8)
O51 N2 O42 158.1(12)
O61 N2 O42 79.6(8)
O52 N2 O42 99.3(14)

loop_
_geom_bond_atom_site_label_1
_geom_bond_atom_site_label_2
_geom_bond_distance
Au1 P1 2.2999(15)
Au1 P3 2.3080(14)
Au1 Au21 2.872(3)
Au1 Au22 2.895(5)
Au21 P2 2.208(6)
Au21 P4 2.421(7)
Au22 P4 2.109(8)
Au22 P2 2.507(8)
P1 C1 1.800(6)
P1 C1B 1.805(6)
P1 C1A 1.820(6)
P2 C2 1.810(6)
P2 C1C 1.813(7)
P2 C1D 1.813(6)
P3 C3 1.800(5)
P3 C1F 1.813(6)
P3 C1E 1.822(6)
P4 C4 1.812(6)
P4 C1H 1.817(6)
P4 C1G 1.819(6)
C1 C2 1.333(8)
C1 H1 0.9300
C2 H2 0.9300
C1A C2A 1.390(8)
C1A C6A 1.401(8)
C2A C3A 1.380(8)
C2A H2A 0.9300
C3A C4A 1.386(9)
C3A H3A 0.9300
C4A C5A 1.377(10)
C4A H4A 0.9300
C5A C6A 1.366(9)
C5A H5A 0.9300
C6A H6A 0.9300
C1B C2B 1.380(8)
C1B C6B 1.386(8)
C2B C3B 1.395(9)
C2B H2B 0.9300
C3B C4B 1.369(9)
C3B H3B 0.9300
C4B C5B 1.378(10)
C4B H4B 0.9300
C5B C6B 1.392(9)
C5B H5B 0.9300
C6B H6B 0.9300
C1C C6C 1.383(13)
C1C C2C 1.394(12)
C2C C3C 1.405(13)
C2C H2C 0.9300
C3C C4C 1.35(2)
C3C H3C 0.9300
C4C C5C 1.37(2)
C4C H4C 0.9300
C5C C6C 1.392(11)
C5C H5C 0.9300
C6C H6C 0.9300
C1D C6D 1.395(11)
C1D C2D 1.397(11)
C2D C3D 1.392(10)
C2D H2D 0.9300
C3D C4D 1.375(17)
C3D H3D 0.9300
C4D C5D 1.339(17)
C4D H4D 0.9300
C5D C6D 1.386(11)
C5D H5D 0.9300
C6D H6D 0.9300
C3 C4 1.314(7)
C3 H3 0.9300
C4 H4 0.9300
C1E C2E 1.392(8)
C1E C6E 1.399(8)
C2E C3E 1.382(8)
C2E H2E 0.9300
C3E C4E 1.371(9)
C3E H3E 0.9300
C4E C5E 1.376(9)
C4E H4E 0.9300
C5E C6E 1.370(9)
C5E H5E 0.9300
C6E H6E 0.9300
C1F C2F 1.386(8)
C1F C6F 1.397(8)
C2F C3F 1.387(8)
C2F H2F 0.9300
C3F C4F 1.386(8)
C3F H3F 0.9300
C4F C5F 1.377(9)
C4F H4F 0.9300
C5F C6F 1.376(8)
C5F H5F 0.9300
C6F H6F 0.9300
C1G C6G 1.382(9)
C1G C2G 1.406(8)
C2G C3G 1.386(9)
C2G H2G 0.9300
C3G C4G 1.375(10)
C3G H3G 0.9300
C4G C5G 1.385(9)
C4G H4G 0.9300
C5G C6G 1.383(9)
C5G H5G 0.9300
C6G H6G 0.9300
C1H C2H 1.370(10)
C1H C6H 1.381(10)
C2H C3H 1.393(9)
C2H H2H 0.9300
C3H C4H 1.359(11)
C3H H3H 0.9300
C4H C5H 1.354(13)
C4H H4H 0.9300
C5H C6H 1.379(10)
C5H H5H 0.9300
C6H H6H 0.9300
N1 O2 1.243(7)
N1 O1 1.249(7)
N1 O3 1.253(7)
N2 O62 1.069(16)
N2 O41 1.121(12)
N2 O51 1.291(13)
N2 O61 1.291(13)
N2 O52 1.330(17)
N2 O42 1.480(19)
